data_7718002
loop_
_publ_author_name
'Haynes, Matthew D.'
'O'Reilly, Andrea'
'Poole, Alice J. M.'
'Roper, Aisling F.'
'Thum, Stefan'
'Morris, Louis J.'
'Coles, Martyn P.'
'Fulton, J. Robin'
'Harder, Sjoerd'
'Turner, Zo&#xeb; R'
'O'Hare, Dermot'

_publ_section_title
;
 Heavier alkaline earth and heterobimetallic s-block "ate" complexes of a
 di(amido)siloxane ligand: solid-state structure and dynamic
 solution-phase behaviour.
;
_journal_issue 11
_journal_name_full 'Dalton transactions (Cambridge, England : 2003)'
_journal_page_first 4542
_journal_page_last 4555
_journal_paper_doi 10.1039/d5dt00044k
_journal_volume 54
_journal_year 2025
_chemical_absolute_configuration unk
_chemical_formula_moiety 'C40 H70 N2 O4 Si2 Sr'
_chemical_formula_sum 'C40 H70 N2 O4 Si2 Sr'
_chemical_formula_weight 786.78
_space_group_IT_number 4
_space_group_name_Hall 'P 2yb'
_space_group_name_H-M_alt 'P 1 21 1'
_symmetry_cell_setting monoclinic
_symmetry_Int_Tables_number 4
_symmetry_space_group_name_Hall 'P 2yb'
_symmetry_space_group_name_H-M 'P 1 21 1'
_atom_sites_solution_hydrogens geom
_atom_sites_solution_primary dual
_atom_sites_solution_secondary dual
_audit_conform_dict_location ftp://ftp.iucr.org/pub/cif_core.dic
_audit_conform_dict_name cif_core.dic
_audit_conform_dict_version 2.4.5
_audit_creation_date 2024-01-26T10:23:43-00:00
_audit_creation_method 'WinGX routine CIF_UPDATE'
_audit_update_record
;
2024-12-18 deposited with the CCDC.	2025-02-06 downloaded from the CCDC.
;
_cell_angle_alpha 90
_cell_angle_beta 107.5561(12)
_cell_angle_gamma 90
_cell_formula_units_Z 2
_cell_length_a 10.86671(12)
_cell_length_b 18.7432(2)
_cell_length_c 11.11722(12)
_cell_measurement_reflns_used 9402
_cell_measurement_temperature 120.00(10)
_cell_measurement_theta_max 72.361
_cell_measurement_theta_min 4.163
_cell_measurement_wavelength 1.54184
_cell_volume 2158.85(4)
_computing_cell_refinement 'CrysAlisPro 1.171.40.53 (Rigaku OD, 2019)'
_computing_data_collection 'CrysAlisPro 1.171.40.53 (Rigaku OD, 2019)'
_computing_data_reduction 'CrysAlisPro 1.171.40.53 (Rigaku OD, 2019)'
_computing_molecular_graphics 'Ortep for Windows (Farrugia, 2012)'
_computing_publication_material 'WinGX publication routines (Farrugia, 2012)'
_computing_structure_refinement 'SHELXL-2019/2 (Sheldrick, 2019)'
_computing_structure_solution 'SHELXT-2018/2 (Sheldrick, 2015)'
_diffrn_ambient_environment N~2~
_diffrn_ambient_temperature 120.00(10)
_diffrn_detector 'CCD plate'
_diffrn_detector_area_resol_mean 8.0856
_diffrn_detector_type EosS2
_diffrn_measured_fraction_theta_full 0.9822
_diffrn_measured_fraction_theta_max 0.7763
_diffrn_measurement_device 'four-circle diffractometer'
_diffrn_measurement_device_type 'SuperNova, Dual, Cu at home/near, EosS2'
_diffrn_measurement_method '\w scans'
_diffrn_orient_matrix_type 'CrysAlisPro convention (1999,Acta A55,543-557)'
_diffrn_orient_matrix_UB_11 0.1398422
_diffrn_orient_matrix_UB_12 0.0273202
_diffrn_orient_matrix_UB_13 0.0322864
_diffrn_orient_matrix_UB_21 -0.0358211
_diffrn_orient_matrix_UB_22 0.0649294
_diffrn_orient_matrix_UB_23 0.0677109
_diffrn_orient_matrix_UB_31 0.0354948
_diffrn_orient_matrix_UB_32 -0.0423865
_diffrn_orient_matrix_UB_33 0.1244706
_diffrn_radiation_monochromator mirror
_diffrn_radiation_probe x-ray
_diffrn_radiation_type 'Cu K\a'
_diffrn_radiation_wavelength 1.54184
_diffrn_reflns_av_R_equivalents 0.0374
_diffrn_reflns_av_unetI/netI 0.0436
_diffrn_reflns_Laue_measured_fraction_full 1
_diffrn_reflns_Laue_measured_fraction_max 0.998
_diffrn_reflns_limit_h_max 13
_diffrn_reflns_limit_h_min -13
_diffrn_reflns_limit_k_max 21
_diffrn_reflns_limit_k_min -23
_diffrn_reflns_limit_l_max 13
_diffrn_reflns_limit_l_min -12
_diffrn_reflns_number 12925
_diffrn_reflns_point_group_measured_fraction_full 0.791
_diffrn_reflns_point_group_measured_fraction_max 0.777
_diffrn_reflns_theta_full 73.1113
_diffrn_reflns_theta_max 72.4055
_diffrn_reflns_theta_min 4.1709
_diffrn_source 'micro-focus sealed X-ray tube'
_diffrn_source_type 'SuperNova (Cu) X-ray Source'
_diffrn_standards_number 0
_exptl_absorpt_coefficient_mu 2.561
_exptl_absorpt_correction_T_max 1
_exptl_absorpt_correction_T_min 0.764
_exptl_absorpt_correction_type gaussian
_exptl_absorpt_process_details
;
        CrysAlisPro 1.171.40.53 (Rigaku Oxford Diffraction, 2019)
        Numerical absorption correction based on gaussian integration over
                        a multifaceted crystal model
        Empirical absorption correction using spherical harmonics,
 implemented in SCALE3 ABSPACK scaling algorithm.
;
_exptl_crystal_colour colourless
_exptl_crystal_density_diffrn 1.21
_exptl_crystal_density_method 'not measured'
_exptl_crystal_description block
_exptl_crystal_F_000 844
_exptl_crystal_size_max 0.158
_exptl_crystal_size_mid 0.098
_exptl_crystal_size_min 0.079
_refine_diff_density_max 0.477
_refine_diff_density_min -0.307
_refine_diff_density_rms 0.048
_refine_ls_abs_structure_details
;
 Flack x determined using 2128 quotients [(I+)-(I-)]/[(I+)+(I-)]
 (Parsons, Flack and Wagner, Acta Cryst. B69 (2013) 249-259).
;
_refine_ls_abs_structure_Flack -0.016(8)
_refine_ls_extinction_method none
_refine_ls_goodness_of_fit_ref 1.022
_refine_ls_hydrogen_treatment constr
_refine_ls_matrix_type full
_refine_ls_number_constraints 0
_refine_ls_number_parameters 455
_refine_ls_number_reflns 6637
_refine_ls_number_restraints 10
_refine_ls_restrained_S_all 1.022
_refine_ls_R_factor_all 0.0277
_refine_ls_R_factor_gt 0.027
_refine_ls_shift/su_max 0
_refine_ls_shift/su_mean 0
_refine_ls_structure_factor_coef Fsqd
_refine_ls_weighting_details 'w=1/[\s^2^(Fo^2^)+(0.0335P)^2^+0.7120P] where P=(Fo^2^+2Fc^2^)/3'
_refine_ls_weighting_scheme calc
_refine_ls_wR_factor_gt 0.0664
_refine_ls_wR_factor_ref 0.067
_reflns_Friedel_coverage 0.509
_reflns_Friedel_fraction_full 0.567
_reflns_Friedel_fraction_max 0.542
_reflns_number_gt 6507
_reflns_number_total 6637
_reflns_threshold_expression 'I > 2\s(I)'
_cod_data_source_file d5dt00044k2.cif
_cod_data_source_block X24-AOR6-053-THF
_cod_depositor_comments 'Adding full bibliography for 7718002--7718016.cif.'
_cod_original_cell_volume 2158.86(4)
_cod_database_code 7718002
_shelx_shelxl_version_number 2019/3

loop_
_symmetry_equiv_pos_as_xyz
'x, y, z'
'-x, y+1/2, -z'

loop_
_atom_site_label
_atom_site_type_symbol
_atom_site_fract_x
_atom_site_fract_y
_atom_site_fract_z
_atom_site_U_iso_or_equiv
_atom_site_adp_type
_atom_site_occupancy
_atom_site_site_symmetry_order
_atom_site_calc_flag
_atom_site_refinement_flags_posn
_atom_site_refinement_flags_adp
_atom_site_refinement_flags_occupancy
_atom_site_disorder_assembly
_atom_site_disorder_group
Sr Sr 0.31949(2) 0.52057(2) 0.72858(2) 0.01800(7) Uani 1 1 d . . . . .
Si1 Si 0.26040(8) 0.45335(5) 0.44664(7) 0.01855(16) Uani 1 1 d . . . . .
Si2 Si 0.40482(8) 0.35879(5) 0.68712(7) 0.01892(16) Uani 1 1 d . . . . .
O1 O 0.3649(2) 0.42246(13) 0.57866(19) 0.0208(4) Uani 1 1 d . . . . .
O2 O 0.1855(4) 0.6289(2) 0.7521(3) 0.0558(10) Uani 1 1 d . . . . .
O3 O 0.4833(2) 0.59035(15) 0.6592(2) 0.0296(5) Uani 1 1 d . . . . .
O4 O 0.4450(3) 0.58086(15) 0.9397(2) 0.0365(6) Uani 1 1 d . . . . .
N1 N 0.1727(2) 0.51168(18) 0.5002(2) 0.0207(5) Uani 1 1 d . . . . .
N2 N 0.4215(2) 0.40500(15) 0.8206(2) 0.0204(5) Uani 1 1 d . . . . .
C1 C 0.0448(3) 0.53228(18) 0.4425(3) 0.0218(7) Uani 1 1 d . . . . .
C2 C 0.0120(3) 0.5882(2) 0.3511(3) 0.0243(6) Uani 1 1 d . . . . .
C3 C -0.1142(4) 0.6127(2) 0.3063(3) 0.0334(8) Uani 1 1 d . . . . .
H3 H -0.133862 0.650659 0.246979 0.04 Uiso 1 1 calc R U . . .
C4 C -0.2118(3) 0.5831(3) 0.3457(3) 0.0380(9) Uani 1 1 d . . . . .
H4 H -0.297305 0.60124 0.315608 0.046 Uiso 1 1 calc R U . . .
C5 C -0.1835(3) 0.5270(3) 0.4293(3) 0.0352(8) Uani 1 1 d . . . . .
H5 H -0.250938 0.505567 0.454617 0.042 Uiso 1 1 calc R U . . .
C6 C -0.0581(3) 0.50073(19) 0.4778(3) 0.0270(8) Uani 1 1 d . . . . .
C7 C 0.1121(4) 0.6197(2) 0.2969(3) 0.0304(7) Uani 1 1 d . . . . .
H7 H 0.197957 0.600003 0.346323 0.036 Uiso 1 1 calc R U . . .
C8 C 0.0853(4) 0.5949(3) 0.1599(4) 0.0482(12) Uani 1 1 d . . . . .
H8A H 0.080837 0.542698 0.156516 0.072 Uiso 1 1 calc R U . . .
H8B H 0.15495 0.611267 0.127509 0.072 Uiso 1 1 calc R U . . .
H8C H 0.003051 0.614901 0.108121 0.072 Uiso 1 1 calc R U . . .
C9 C 0.1218(5) 0.7009(3) 0.3051(5) 0.0483(11) Uani 1 1 d . . . . .
H9A H 0.038853 0.721982 0.257507 0.072 Uiso 1 1 calc R U . . .
H9B H 0.189151 0.717266 0.269583 0.072 Uiso 1 1 calc R U . . .
H9C H 0.143581 0.715691 0.393664 0.072 Uiso 1 1 calc R U . . .
C10 C -0.0339(4) 0.4376(2) 0.5665(4) 0.0381(9) Uani 1 1 d . . . . .
H10 H 0.057299 0.42211 0.579823 0.046 Uiso 1 1 calc R U . . .
C11 C -0.0456(7) 0.4577(5) 0.6944(5) 0.081(2) Uani 1 1 d . . . . .
H11A H 0.009752 0.498886 0.72754 0.122 Uiso 1 1 calc R U . . .
H11B H -0.018571 0.417304 0.752453 0.122 Uiso 1 1 calc R U . . .
H11C H -0.135476 0.469817 0.686148 0.122 Uiso 1 1 calc R U . . .
C12 C -0.1207(6) 0.3740(4) 0.5088(7) 0.078(2) Uani 1 1 d . . . . .
H12A H -0.211453 0.388442 0.487661 0.118 Uiso 1 1 calc R U . . .
H12B H -0.104258 0.334724 0.569662 0.118 Uiso 1 1 calc R U . . .
H12C H -0.101902 0.358369 0.432053 0.118 Uiso 1 1 calc R U . . .
C13 C 0.3688(3) 0.4899(2) 0.3579(3) 0.0268(7) Uani 1 1 d . . . . .
H13A H 0.419999 0.529342 0.405665 0.04 Uiso 1 1 calc R U . . .
H13B H 0.316235 0.507241 0.27516 0.04 Uiso 1 1 calc R U . . .
H13C H 0.426682 0.452146 0.346445 0.04 Uiso 1 1 calc R U . . .
C14 C 0.1630(4) 0.3794(2) 0.3500(3) 0.0319(8) Uani 1 1 d . . . . .
H14A H 0.220423 0.346666 0.323741 0.048 Uiso 1 1 calc R U . . .
H14B H 0.09979 0.399427 0.275121 0.048 Uiso 1 1 calc R U . . .
H14C H 0.117808 0.353377 0.400483 0.048 Uiso 1 1 calc R U . . .
C15 C 0.2724(3) 0.29051(19) 0.6495(3) 0.0275(7) Uani 1 1 d . . . . .
H15A H 0.190245 0.313769 0.644687 0.041 Uiso 1 1 calc R U . . .
H15B H 0.291433 0.254103 0.71587 0.041 Uiso 1 1 calc R U . . .
H15C H 0.266241 0.267987 0.568361 0.041 Uiso 1 1 calc R U . . .
C16 C 0.5498(4) 0.3132(2) 0.6650(4) 0.0333(8) Uani 1 1 d . . . . .
H16A H 0.525968 0.289756 0.582355 0.05 Uiso 1 1 calc R U . . .
H16B H 0.581663 0.277448 0.73143 0.05 Uiso 1 1 calc R U . . .
H16C H 0.617508 0.348525 0.66957 0.05 Uiso 1 1 calc R U . . .
C17 C 0.4717(3) 0.38212(19) 0.9459(3) 0.0200(7) Uani 1 1 d . . . . .
C18 C 0.6062(3) 0.38516(19) 1.0110(3) 0.0241(6) Uani 1 1 d . . . . .
C19 C 0.6517(3) 0.3664(2) 1.1380(3) 0.0299(7) Uani 1 1 d . . . . .
H19 H 0.741776 0.369052 1.179904 0.036 Uiso 1 1 calc R U . . .
C20 C 0.5705(4) 0.3440(2) 1.2051(3) 0.0317(8) Uani 1 1 d . . . . .
H20 H 0.603718 0.331204 1.291524 0.038 Uiso 1 1 calc R U . . .
C21 C 0.4389(3) 0.3407(2) 1.1428(3) 0.0285(7) Uani 1 1 d . . . . .
H21 H 0.381757 0.325549 1.187642 0.034 Uiso 1 1 calc R U . . .
C22 C 0.3890(3) 0.35921(19) 1.0163(3) 0.0227(6) Uani 1 1 d . . . . .
C23 C 0.7031(3) 0.4089(2) 0.9460(3) 0.0310(8) Uani 1 1 d . . . . .
H23 H 0.655202 0.416507 0.854815 0.037 Uiso 1 1 calc R U . . .
C24 C 0.8069(4) 0.3531(3) 0.9531(4) 0.0488(12) Uani 1 1 d . . . . .
H24A H 0.864863 0.350428 1.039737 0.073 Uiso 1 1 calc R U . . .
H24B H 0.856439 0.366517 0.8961 0.073 Uiso 1 1 calc R U . . .
H24C H 0.766257 0.306559 0.92816 0.073 Uiso 1 1 calc R U . . .
C25 C 0.7660(5) 0.4802(3) 0.9992(4) 0.0515(12) Uani 1 1 d . . . . .
H25A H 0.698833 0.516335 0.991128 0.077 Uiso 1 1 calc R U . . .
H25B H 0.824352 0.495506 0.951943 0.077 Uiso 1 1 calc R U . . .
H25C H 0.815013 0.474243 1.088333 0.077 Uiso 1 1 calc R U . . .
C26 C 0.2425(3) 0.3579(2) 0.9559(3) 0.0277(7) Uani 1 1 d . . . . .
H26 H 0.22444 0.361734 0.862497 0.033 Uiso 1 1 calc R U . . .
C27 C 0.1799(4) 0.2894(3) 0.9831(4) 0.0436(10) Uani 1 1 d . . . . .
H27A H 0.220014 0.2482 0.955443 0.065 Uiso 1 1 calc R U . . .
H27B H 0.087434 0.290178 0.937486 0.065 Uiso 1 1 calc R U . . .
H27C H 0.192131 0.285683 1.073921 0.065 Uiso 1 1 calc R U . . .
C28 C 0.1819(4) 0.4226(3) 1.0001(4) 0.0435(10) Uani 1 1 d . . . . .
H28A H 0.201668 0.421184 1.092138 0.065 Uiso 1 1 calc R U . . .
H28B H 0.0881 0.421576 0.961085 0.065 Uiso 1 1 calc R U . . .
H28C H 0.21702 0.466469 0.97547 0.065 Uiso 1 1 calc R U . . .
C29 C 0.1490(4) 0.6756(3) 0.6430(4) 0.0422(9) Uani 1 1 d . . . . .
H29A H 0.154144 0.650341 0.566467 0.051 Uiso 1 1 calc R U . . .
H29B H 0.205238 0.718245 0.656707 0.051 Uiso 1 1 calc R U . . .
C30 C 0.0134(4) 0.6956(3) 0.6317(5) 0.0480(11) Uani 1 1 d . . . . .
H30A H -0.047552 0.65663 0.593994 0.058 Uiso 1 1 calc R U . . .
H30B H -0.013043 0.739588 0.581137 0.058 Uiso 1 1 calc R U . . .
C31 C 0.0226(5) 0.7075(3) 0.7683(5) 0.0570(13) Uani 1 1 d . U . . .
H31A H -0.06223 0.699856 0.782195 0.068 Uiso 1 1 calc R U . . .
H31B H 0.052149 0.75663 0.794721 0.068 Uiso 1 1 calc R U . . .
C32 C 0.1210(7) 0.6528(5) 0.8417(5) 0.089(3) Uani 1 1 d . U . . .
H32A H 0.18311 0.674928 0.916399 0.107 Uiso 1 1 calc R U . . .
H32B H 0.077487 0.612501 0.869777 0.107 Uiso 1 1 calc R U . . .
C33 C 0.4818(4) 0.6587(2) 0.5996(4) 0.0406(9) Uani 1 1 d . . . . .
H33A H 0.457948 0.69682 0.650094 0.049 Uiso 1 1 calc R U . . .
H33B H 0.418757 0.658725 0.514121 0.049 Uiso 1 1 calc R U . . .
C34 C 0.6172(6) 0.6705(3) 0.5922(6) 0.0641(15) Uani 1 1 d . . . . .
H34A H 0.621729 0.660189 0.506343 0.077 Uiso 1 1 calc R U . . .
H34B H 0.645297 0.720303 0.614491 0.077 Uiso 1 1 calc R U . . .
C35 C 0.6999(4) 0.6188(3) 0.6872(5) 0.0527(12) Uani 1 1 d . . . . .
H35A H 0.777321 0.604139 0.664006 0.063 Uiso 1 1 calc R U . . .
H35B H 0.726895 0.639146 0.773398 0.063 Uiso 1 1 calc R U . . .
C36 C 0.6068(4) 0.5577(2) 0.6759(4) 0.0395(9) Uani 1 1 d . . . . .
H36A H 0.604916 0.527205 0.602582 0.047 Uiso 1 1 calc R U . . .
H36B H 0.631741 0.52796 0.753118 0.047 Uiso 1 1 calc R U . . .
C37 C 0.4881(6) 0.6536(3) 0.9384(4) 0.0441(12) Uani 1 1 d . . . . .
H37A H 0.420948 0.682454 0.878077 0.053 Uiso 1 1 calc R U . . .
H37B H 0.567846 0.655266 0.912998 0.053 Uiso 1 1 calc R U . . .
C38 C 0.5137(7) 0.6822(3) 1.0710(5) 0.0570(14) Uani 1 1 d . . . . .
H38A H 0.607445 0.683908 1.115477 0.068 Uiso 1 1 calc R U . . .
H38B H 0.477288 0.73074 1.069733 0.068 Uiso 1 1 calc R U . . .
C39 C 0.4474(4) 0.6305(3) 1.1333(4) 0.0390(9) Uani 1 1 d . . . . .
H39A H 0.490268 0.628236 1.225418 0.047 Uiso 1 1 calc R U . . .
H39B H 0.355375 0.643028 1.117351 0.047 Uiso 1 1 calc R U . . .
C40 C 0.4620(5) 0.5621(3) 1.0704(4) 0.0474(12) Uani 1 1 d . . . . .
H40A H 0.548617 0.541255 1.109602 0.057 Uiso 1 1 calc R U . . .
H40B H 0.395869 0.527138 1.07659 0.057 Uiso 1 1 calc R U . . .

loop_
_atom_site_aniso_label
_atom_site_aniso_U_11
_atom_site_aniso_U_22
_atom_site_aniso_U_33
_atom_site_aniso_U_23
_atom_site_aniso_U_13
_atom_site_aniso_U_12
Sr 0.02039(11) 0.01562(12) 0.01758(10) 0.00017(11) 0.00511(7) 0.00247(11)
Si1 0.0203(3) 0.0191(4) 0.0166(3) 0.0001(3) 0.0063(3) -0.0004(3)
Si2 0.0193(3) 0.0157(4) 0.0217(3) 0.0004(3) 0.0062(3) 0.0031(3)
O1 0.0205(10) 0.0204(11) 0.0212(9) 0.0009(8) 0.0058(8) 0.0017(8)
O2 0.073(2) 0.063(2) 0.0263(12) -0.0052(14) 0.0063(13) 0.0450(19)
O3 0.0267(11) 0.0281(13) 0.0348(12) 0.0063(10) 0.0106(9) -0.0021(10)
O4 0.0550(16) 0.0239(14) 0.0255(12) -0.0025(10) 0.0043(11) -0.0113(12)
N1 0.0202(10) 0.0212(16) 0.0203(10) 0.0019(11) 0.0054(8) 0.0013(12)
N2 0.0194(11) 0.0183(13) 0.0218(12) 0.0007(10) 0.0038(9) 0.0017(10)
C1 0.0213(12) 0.022(2) 0.0202(11) -0.0026(12) 0.0035(10) 0.0007(12)
C2 0.0258(15) 0.0252(17) 0.0200(13) -0.0013(12) 0.0040(11) 0.0036(13)
C3 0.0334(18) 0.038(2) 0.0255(15) 0.0047(14) 0.0038(13) 0.0116(16)
C4 0.0244(16) 0.052(3) 0.0331(17) 0.0036(17) 0.0023(13) 0.0117(17)
C5 0.0223(13) 0.048(3) 0.0357(15) 0.001(2) 0.0098(11) 0.0007(19)
C6 0.0240(14) 0.029(2) 0.0277(15) 0.0010(12) 0.0079(12) 0.0001(12)
C7 0.0328(17) 0.0296(19) 0.0269(16) 0.0087(14) 0.0061(13) 0.0041(15)
C8 0.042(2) 0.076(4) 0.0284(18) 0.006(2) 0.0132(16) -0.001(2)
C9 0.053(2) 0.030(2) 0.060(3) 0.015(2) 0.015(2) 0.000(2)
C10 0.0258(16) 0.043(3) 0.049(2) 0.0142(19) 0.0157(15) 0.0007(16)
C11 0.097(5) 0.108(6) 0.052(3) 0.044(3) 0.041(3) 0.047(4)
C12 0.066(3) 0.051(4) 0.103(5) 0.026(3) 0.003(3) -0.023(3)
C13 0.0293(15) 0.0297(17) 0.0245(14) 0.0015(13) 0.0125(12) 0.0007(13)
C14 0.0402(19) 0.030(2) 0.0239(15) -0.0052(14) 0.0072(14) -0.0061(16)
C15 0.0329(17) 0.0212(17) 0.0293(15) -0.0013(13) 0.0106(13) -0.0035(13)
C16 0.0327(17) 0.0266(19) 0.0432(19) 0.0008(15) 0.0152(15) 0.0091(15)
C17 0.0200(15) 0.0162(17) 0.0237(15) -0.0010(12) 0.0061(12) 0.0018(12)
C18 0.0194(14) 0.0252(17) 0.0263(15) 0.0013(13) 0.0050(12) -0.0003(13)
C19 0.0205(14) 0.037(2) 0.0280(16) 0.0044(14) 0.0004(12) 0.0016(14)
C20 0.0335(17) 0.039(2) 0.0206(14) 0.0053(14) 0.0057(13) 0.0033(15)
C21 0.0280(16) 0.036(2) 0.0241(15) 0.0001(13) 0.0120(13) -0.0012(14)
C22 0.0248(14) 0.0227(16) 0.0217(14) -0.0056(12) 0.0084(12) -0.0026(13)
C23 0.0190(14) 0.041(2) 0.0298(16) 0.0081(15) 0.0025(12) -0.0036(14)
C24 0.0244(17) 0.074(3) 0.051(2) 0.025(2) 0.0149(16) 0.012(2)
C25 0.044(2) 0.064(3) 0.042(2) 0.005(2) 0.0050(18) -0.027(2)
C26 0.0212(14) 0.039(2) 0.0245(15) -0.0070(14) 0.0090(12) -0.0039(14)
C27 0.0318(19) 0.051(3) 0.049(2) -0.0063(19) 0.0137(17) -0.0153(18)
C28 0.0225(16) 0.059(3) 0.047(2) -0.015(2) 0.0077(15) 0.0058(18)
C29 0.046(2) 0.036(2) 0.039(2) -0.0042(17) 0.0051(17) 0.0053(18)
C30 0.040(2) 0.041(3) 0.055(3) -0.005(2) 0.0027(19) 0.0063(19)
C31 0.041(2) 0.051(3) 0.073(3) -0.026(3) 0.007(2) 0.012(2)
C32 0.108(5) 0.120(6) 0.040(2) -0.008(3) 0.023(3) 0.074(5)
C33 0.050(2) 0.028(2) 0.045(2) 0.0104(16) 0.0168(18) -0.0007(17)
C34 0.069(3) 0.047(3) 0.092(4) 0.011(3) 0.048(3) -0.012(3)
C35 0.036(2) 0.060(3) 0.065(3) -0.009(2) 0.019(2) -0.016(2)
C36 0.0268(17) 0.041(2) 0.050(2) 0.0118(18) 0.0102(16) 0.0017(16)
C37 0.073(3) 0.030(2) 0.033(2) -0.0064(18) 0.020(2) -0.017(2)
C38 0.101(4) 0.035(2) 0.043(2) -0.0112(19) 0.032(3) -0.018(3)
C39 0.0352(19) 0.050(3) 0.0291(17) 0.0001(17) 0.0061(14) 0.0017(18)
C40 0.074(3) 0.036(3) 0.0247(17) -0.0019(16) 0.0033(18) -0.019(2)

loop_
_atom_type_symbol
_atom_type_description
_atom_type_scat_dispersion_real
_atom_type_scat_dispersion_imag
_atom_type_scat_source
C C 0.0181 0.0091 'International Tables Vol C Tables 4.2.6.8 and 6.1.1.4'
H H 0 0 'International Tables Vol C Tables 4.2.6.8 and 6.1.1.4'
N N 0.0311 0.018 'International Tables Vol C Tables 4.2.6.8 and 6.1.1.4'
O O 0.0492 0.0322 'International Tables Vol C Tables 4.2.6.8 and 6.1.1.4'
Si Si 0.2541 0.3302 'International Tables Vol C Tables 4.2.6.8 and 6.1.1.4'
Sr Sr -0.3528 1.82 'International Tables Vol C Tables 4.2.6.8 and 6.1.1.4'

loop_
_exptl_crystal_face_index_h
_exptl_crystal_face_index_k
_exptl_crystal_face_index_l
_exptl_crystal_face_perp_dist
-6 -7 3 0.1088
6 5 0 0.0305
-1 7 -5 0.0537
-6 6 3 0.0399
5 5 -6 0.0526
-3 5 -4 0.0587
-6 3 -2 0.0606
0 6 -6 0.0494
-4 -1 -4 0.0567
-1 -9 -4 0.0656
-1 -8 -5 0.0595
3 -10 -4 0.0456
2 -11 1 0.0511
6 -3 -5 0.0355
5 -7 0 0.0323
5 -1 3 0.0445
1 5 6 0.0528
0 -5 6 0.0441
5 9 -1 0.0487

loop_
_geom_angle_atom_site_label_1
_geom_angle_atom_site_label_2
_geom_angle_atom_site_label_3
_geom_angle
_geom_angle_site_symmetry_1
_geom_angle_site_symmetry_3
_geom_angle_publ_flag
N2 Sr O3 107.95(9) . . ?
N2 Sr O2 147.11(10) . . ?
O3 Sr O2 95.52(12) . . ?
N2 Sr N1 114.48(10) . . ?
O3 Sr N1 90.95(8) . . ?
O2 Sr N1 87.10(9) . . ?
N2 Sr O4 87.72(9) . . ?
O3 Sr O4 79.81(9) . . ?
O2 Sr O4 73.82(10) . . ?
N1 Sr O4 157.73(10) . . ?
N2 Sr O1 60.61(8) . . ?
O3 Sr O1 83.30(8) . . ?
O2 Sr O1 147.39(8) . . ?
N1 Sr O1 60.40(8) . . ?
O4 Sr O1 137.05(8) . . ?
N2 Sr Si2 30.69(6) . . ?
O3 Sr Si2 100.58(7) . . ?
O2 Sr Si2 162.27(10) . . ?
N1 Sr Si2 85.28(7) . . ?
O4 Sr Si2 116.20(7) . . ?
O1 Sr Si2 30.57(5) . . ?
N2 Sr Si1 89.60(6) . . ?
O3 Sr Si1 81.83(6) . . ?
O2 Sr Si1 116.90(6) . . ?
N1 Sr Si1 30.56(6) . . ?
O4 Sr Si1 159.63(7) . . ?
O1 Sr Si1 30.55(5) . . ?
Si2 Sr Si1 58.91(2) . . ?
N2 Sr C36 86.05(9) . . ?
O3 Sr C36 21.90(9) . . ?
O2 Sr C36 115.71(13) . . ?
N1 Sr C36 99.86(9) . . ?
O4 Sr C36 78.94(11) . . ?
O1 Sr C36 71.19(10) . . ?
Si2 Sr C36 81.41(8) . . ?
Si1 Sr C36 80.72(8) . . ?
O1 Si1 N1 102.91(12) . . ?
O1 Si1 C14 111.42(15) . . ?
N1 Si1 C14 113.80(16) . . ?
O1 Si1 C13 102.77(14) . . ?
N1 Si1 C13 117.61(16) . . ?
C14 Si1 C13 107.67(17) . . ?
O1 Si1 Sr 53.29(8) . . ?
N1 Si1 Sr 51.17(8) . . ?
C14 Si1 Sr 138.71(12) . . ?
C13 Si1 Sr 113.05(12) . . ?
O1 Si2 N2 101.88(13) . . ?
O1 Si2 C16 106.20(15) . . ?
N2 Si2 C16 118.71(16) . . ?
O1 Si2 C15 108.29(14) . . ?
N2 Si2 C15 114.82(15) . . ?
C16 Si2 C15 106.17(18) . . ?
O1 Si2 Sr 53.66(8) . . ?
N2 Si2 Sr 49.61(9) . . ?
C16 Si2 Sr 137.15(13) . . ?
C15 Si2 Sr 115.86(12) . . ?
Si2 O1 Si1 148.25(15) . . ?
Si2 O1 Sr 95.77(9) . . ?
Si1 O1 Sr 96.16(10) . . ?
C29 O2 C32 108.7(4) . . ?
C29 O2 Sr 114.5(2) . . ?
C32 O2 Sr 136.3(4) . . ?
C36 O3 C33 108.7(3) . . ?
C36 O3 Sr 117.4(2) . . ?
C33 O3 Sr 133.9(2) . . ?
C37 O4 C40 107.1(3) . . ?
C37 O4 Sr 119.2(2) . . ?
C40 O4 Sr 132.4(2) . . ?
C1 N1 Si1 127.7(2) . . ?
C1 N1 Sr 132.21(19) . . ?
Si1 N1 Sr 98.27(11) . . ?
C17 N2 Si2 128.8(2) . . ?
C17 N2 Sr 131.4(2) . . ?
Si2 N2 Sr 99.70(12) . . ?
N1 C1 C6 121.0(3) . . ?
N1 C1 C2 122.0(3) . . ?
C6 C1 C2 117.0(3) . . ?
C3 C2 C1 120.4(3) . . ?
C3 C2 C7 118.6(3) . . ?
C1 C2 C7 121.0(3) . . ?
C4 C3 C2 121.6(4) . . ?
C4 C3 H3 119.2 . . ?
C2 C3 H3 119.2 . . ?
C5 C4 C3 119.0(3) . . ?
C5 C4 H4 120.5 . . ?
C3 C4 H4 120.5 . . ?
C4 C5 C6 121.7(4) . . ?
C4 C5 H5 119.2 . . ?
C6 C5 H5 119.2 . . ?
C5 C6 C1 120.3(3) . . ?
C5 C6 C10 119.1(3) . . ?
C1 C6 C10 120.6(3) . . ?
C2 C7 C9 114.2(4) . . ?
C2 C7 C8 109.4(3) . . ?
C9 C7 C8 110.6(4) . . ?
C2 C7 H7 107.4 . . ?
C9 C7 H7 107.4 . . ?
C8 C7 H7 107.4 . . ?
C7 C8 H8A 109.5 . . ?
C7 C8 H8B 109.5 . . ?
H8A C8 H8B 109.5 . . ?
C7 C8 H8C 109.5 . . ?
H8A C8 H8C 109.5 . . ?
H8B C8 H8C 109.5 . . ?
C7 C9 H9A 109.5 . . ?
C7 C9 H9B 109.5 . . ?
H9A C9 H9B 109.5 . . ?
C7 C9 H9C 109.5 . . ?
H9A C9 H9C 109.5 . . ?
H9B C9 H9C 109.5 . . ?
C6 C10 C11 111.8(4) . . ?
C6 C10 C12 111.8(4) . . ?
C11 C10 C12 111.8(5) . . ?
C6 C10 H10 107.1 . . ?
C11 C10 H10 107.1 . . ?
C12 C10 H10 107.1 . . ?
C10 C11 H11A 109.5 . . ?
C10 C11 H11B 109.5 . . ?
H11A C11 H11B 109.5 . . ?
C10 C11 H11C 109.5 . . ?
H11A C11 H11C 109.5 . . ?
H11B C11 H11C 109.5 . . ?
C10 C12 H12A 109.5 . . ?
C10 C12 H12B 109.5 . . ?
H12A C12 H12B 109.5 . . ?
C10 C12 H12C 109.5 . . ?
H12A C12 H12C 109.5 . . ?
H12B C12 H12C 109.5 . . ?
Si1 C13 H13A 109.5 . . ?
Si1 C13 H13B 109.5 . . ?
H13A C13 H13B 109.5 . . ?
Si1 C13 H13C 109.5 . . ?
H13A C13 H13C 109.5 . . ?
H13B C13 H13C 109.5 . . ?
Si1 C14 H14A 109.5 . . ?
Si1 C14 H14B 109.5 . . ?
H14A C14 H14B 109.5 . . ?
Si1 C14 H14C 109.5 . . ?
H14A C14 H14C 109.5 . . ?
H14B C14 H14C 109.5 . . ?
Si2 C15 H15A 109.5 . . ?
Si2 C15 H15B 109.5 . . ?
H15A C15 H15B 109.5 . . ?
Si2 C15 H15C 109.5 . . ?
H15A C15 H15C 109.5 . . ?
H15B C15 H15C 109.5 . . ?
Si2 C16 H16A 109.5 . . ?
Si2 C16 H16B 109.5 . . ?
H16A C16 H16B 109.5 . . ?
Si2 C16 H16C 109.5 . . ?
H16A C16 H16C 109.5 . . ?
H16B C16 H16C 109.5 . . ?
N2 C17 C18 121.7(3) . . ?
N2 C17 C22 121.2(3) . . ?
C18 C17 C22 117.0(3) . . ?
C19 C18 C17 120.1(3) . . ?
C19 C18 C23 118.3(3) . . ?
C17 C18 C23 121.7(3) . . ?
C20 C19 C18 122.3(3) . . ?
C20 C19 H19 118.8 . . ?
C18 C19 H19 118.8 . . ?
C19 C20 C21 118.2(3) . . ?
C19 C20 H20 120.9 . . ?
C21 C20 H20 120.9 . . ?
C20 C21 C22 121.5(3) . . ?
C20 C21 H21 119.3 . . ?
C22 C21 H21 119.3 . . ?
C21 C22 C17 120.8(3) . . ?
C21 C22 C26 118.5(3) . . ?
C17 C22 C26 120.6(3) . . ?
C18 C23 C24 112.6(3) . . ?
C18 C23 C25 111.4(3) . . ?
C24 C23 C25 109.9(4) . . ?
C18 C23 H23 107.6 . . ?
C24 C23 H23 107.6 . . ?
C25 C23 H23 107.6 . . ?
C23 C24 H24A 109.5 . . ?
C23 C24 H24B 109.5 . . ?
H24A C24 H24B 109.5 . . ?
C23 C24 H24C 109.5 . . ?
H24A C24 H24C 109.5 . . ?
H24B C24 H24C 109.5 . . ?
C23 C25 H25A 109.5 . . ?
C23 C25 H25B 109.5 . . ?
H25A C25 H25B 109.5 . . ?
C23 C25 H25C 109.5 . . ?
H25A C25 H25C 109.5 . . ?
H25B C25 H25C 109.5 . . ?
C27 C26 C22 113.2(3) . . ?
C27 C26 C28 110.0(3) . . ?
C22 C26 C28 109.8(3) . . ?
C27 C26 H26 107.9 . . ?
C22 C26 H26 107.9 . . ?
C28 C26 H26 107.9 . . ?
C26 C27 H27A 109.5 . . ?
C26 C27 H27B 109.5 . . ?
H27A C27 H27B 109.5 . . ?
C26 C27 H27C 109.5 . . ?
H27A C27 H27C 109.5 . . ?
H27B C27 H27C 109.5 . . ?
C26 C28 H28A 109.5 . . ?
C26 C28 H28B 109.5 . . ?
H28A C28 H28B 109.5 . . ?
C26 C28 H28C 109.5 . . ?
H28A C28 H28C 109.5 . . ?
H28B C28 H28C 109.5 . . ?
O2 C29 C30 103.7(4) . . ?
O2 C29 H29A 111 . . ?
C30 C29 H29A 111 . . ?
O2 C29 H29B 111 . . ?
C30 C29 H29B 111 . . ?
H29A C29 H29B 109 . . ?
C29 C30 C31 100.9(4) . . ?
C29 C30 H30A 111.6 . . ?
C31 C30 H30A 111.6 . . ?
C29 C30 H30B 111.6 . . ?
C31 C30 H30B 111.6 . . ?
H30A C30 H30B 109.4 . . ?
C30 C31 C32 105.2(4) . . ?
C30 C31 H31A 110.7 . . ?
C32 C31 H31A 110.7 . . ?
C30 C31 H31B 110.7 . . ?
C32 C31 H31B 110.7 . . ?
H31A C31 H31B 108.8 . . ?
O2 C32 C31 104.2(5) . . ?
O2 C32 H32A 110.9 . . ?
C31 C32 H32A 110.9 . . ?
O2 C32 H32B 110.9 . . ?
C31 C32 H32B 110.9 . . ?
H32A C32 H32B 108.9 . . ?
O3 C33 C34 106.2(4) . . ?
O3 C33 H33A 110.5 . . ?
C34 C33 H33A 110.5 . . ?
O3 C33 H33B 110.5 . . ?
C34 C33 H33B 110.5 . . ?
H33A C33 H33B 108.7 . . ?
C35 C34 C33 104.5(4) . . ?
C35 C34 H34A 110.8 . . ?
C33 C34 H34A 110.8 . . ?
C35 C34 H34B 110.8 . . ?
C33 C34 H34B 110.8 . . ?
H34A C34 H34B 108.9 . . ?
C36 C35 C34 100.7(4) . . ?
C36 C35 H35A 111.6 . . ?
C34 C35 H35A 111.6 . . ?
C36 C35 H35B 111.6 . . ?
C34 C35 H35B 111.6 . . ?
H35A C35 H35B 109.4 . . ?
O3 C36 C35 105.3(4) . . ?
O3 C36 Sr 40.74(16) . . ?
C35 C36 Sr 139.9(3) . . ?
O3 C36 H36A 110.7 . . ?
C35 C36 H36A 110.7 . . ?
Sr C36 H36A 103.4 . . ?
O3 C36 H36B 110.7 . . ?
C35 C36 H36B 110.7 . . ?
Sr C36 H36B 76.3 . . ?
H36A C36 H36B 108.8 . . ?
O4 C37 C38 106.9(4) . . ?
O4 C37 H37A 110.3 . . ?
C38 C37 H37A 110.3 . . ?
O4 C37 H37B 110.3 . . ?
C38 C37 H37B 110.3 . . ?
H37A C37 H37B 108.6 . . ?
C39 C38 C37 104.4(4) . . ?
C39 C38 H38A 110.9 . . ?
C37 C38 H38A 110.9 . . ?
C39 C38 H38B 110.9 . . ?
C37 C38 H38B 110.9 . . ?
H38A C38 H38B 108.9 . . ?
C40 C39 C38 101.9(4) . . ?
C40 C39 H39A 111.4 . . ?
C38 C39 H39A 111.4 . . ?
C40 C39 H39B 111.4 . . ?
C38 C39 H39B 111.4 . . ?
H39A C39 H39B 109.3 . . ?
O4 C40 C39 105.1(3) . . ?
O4 C40 H40A 110.7 . . ?
C39 C40 H40A 110.7 . . ?
O4 C40 H40B 110.7 . . ?
C39 C40 H40B 110.7 . . ?
H40A C40 H40B 108.8 . . ?

loop_
_geom_bond_atom_site_label_1
_geom_bond_atom_site_label_2
_geom_bond_distance
_geom_bond_site_symmetry_2
_geom_bond_publ_flag
Sr N2 2.507(3) . ?
Sr O3 2.511(2) . ?
Sr O2 2.557(3) . ?
Sr N1 2.564(2) . ?
Sr O4 2.591(2) . ?
Sr O1 2.626(2) . ?
Sr Si2 3.2442(9) . ?
Sr Si1 3.2573(8) . ?
Sr C36 3.417(4) . ?
Si1 O1 1.665(2) . ?
Si1 N1 1.674(3) . ?
Si1 C14 1.874(4) . ?
Si1 C13 1.879(3) . ?
Si2 O1 1.659(2) . ?
Si2 N2 1.680(3) . ?
Si2 C16 1.872(4) . ?
Si2 C15 1.877(4) . ?
O2 C29 1.450(5) . ?
O2 C32 1.451(6) . ?
O3 C36 1.435(5) . ?
O3 C33 1.440(5) . ?
O4 C37 1.443(5) . ?
O4 C40 1.452(5) . ?
N1 C1 1.398(4) . ?
N2 C17 1.401(4) . ?
C1 C6 1.421(5) . ?
C1 C2 1.429(5) . ?
C2 C3 1.388(5) . ?
C2 C7 1.514(5) . ?
C3 C4 1.381(6) . ?
C3 H3 0.95 . ?
C4 C5 1.376(7) . ?
C4 H4 0.95 . ?
C5 C6 1.394(5) . ?
C5 H5 0.95 . ?
C6 C10 1.512(5) . ?
C7 C9 1.526(6) . ?
C7 C8 1.534(5) . ?
C7 H7 1 . ?
C8 H8A 0.98 . ?
C8 H8B 0.98 . ?
C8 H8C 0.98 . ?
C9 H9A 0.98 . ?
C9 H9B 0.98 . ?
C9 H9C 0.98 . ?
C10 C11 1.513(7) . ?
C10 C12 1.535(7) . ?
C10 H10 1 . ?
C11 H11A 0.98 . ?
C11 H11B 0.98 . ?
C11 H11C 0.98 . ?
C12 H12A 0.98 . ?
C12 H12B 0.98 . ?
C12 H12C 0.98 . ?
C13 H13A 0.98 . ?
C13 H13B 0.98 . ?
C13 H13C 0.98 . ?
C14 H14A 0.98 . ?
C14 H14B 0.98 . ?
C14 H14C 0.98 . ?
C15 H15A 0.98 . ?
C15 H15B 0.98 . ?
C15 H15C 0.98 . ?
C16 H16A 0.98 . ?
C16 H16B 0.98 . ?
C16 H16C 0.98 . ?
C17 C18 1.424(5) . ?
C17 C22 1.424(5) . ?
C18 C19 1.393(5) . ?
C18 C23 1.512(5) . ?
C19 C20 1.382(5) . ?
C19 H19 0.95 . ?
C20 C21 1.390(5) . ?
C20 H20 0.95 . ?
C21 C22 1.390(5) . ?
C21 H21 0.95 . ?
C22 C26 1.529(4) . ?
C23 C24 1.522(6) . ?
C23 C25 1.536(6) . ?
C23 H23 1 . ?
C24 H24A 0.98 . ?
C24 H24B 0.98 . ?
C24 H24C 0.98 . ?
C25 H25A 0.98 . ?
C25 H25B 0.98 . ?
C25 H25C 0.98 . ?
C26 C27 1.526(6) . ?
C26 C28 1.531(6) . ?
C26 H26 1 . ?
C27 H27A 0.98 . ?
C27 H27B 0.98 . ?
C27 H27C 0.98 . ?
C28 H28A 0.98 . ?
C28 H28B 0.98 . ?
C28 H28C 0.98 . ?
C29 C30 1.489(6) . ?
C29 H29A 0.99 . ?
C29 H29B 0.99 . ?
C30 C31 1.508(7) . ?
C30 H30A 0.99 . ?
C30 H30B 0.99 . ?
C31 C32 1.528(8) . ?
C31 H31A 0.99 . ?
C31 H31B 0.99 . ?
C32 H32A 0.99 . ?
C32 H32B 0.99 . ?
C33 C34 1.514(7) . ?
C33 H33A 0.99 . ?
C33 H33B 0.99 . ?
C34 C35 1.513(8) . ?
C34 H34A 0.99 . ?
C34 H34B 0.99 . ?
C35 C36 1.509(6) . ?
C35 H35A 0.99 . ?
C35 H35B 0.99 . ?
C36 H36A 0.99 . ?
C36 H36B 0.99 . ?
C37 C38 1.513(6) . ?
C37 H37A 0.99 . ?
C37 H37B 0.99 . ?
C38 C39 1.496(7) . ?
C38 H38A 0.99 . ?
C38 H38B 0.99 . ?
C39 C40 1.492(6) . ?
C39 H39A 0.99 . ?
C39 H39B 0.99 . ?
C40 H40A 0.99 . ?
C40 H40B 0.99 . ?
